data_7720090
loop_
_publ_author_name
'Zorina, Leokadiya V.'
'Simonov, Sergey V.'
'Sasnovskaya, Valentina D.'
'Blagov, Maxim A.'
'Korchagin, Denis V.'
'Zhidkov, Mikhail V.'
'Dmitriev, Alexei I.'
'Khramov, Evgenii V.'
'Yagubskii, Eduard B.'

_publ_section_title
;
 Single-crystal to single-crystal transformation in a pentagonal
 bipyramidal Fe(II) complex with a N<sub>3</sub>S<sub>2</sub> chelating
 ligand: switching on single-ion magnet properties <i>via</i> axial ligand
 substitution.
;
_journal_issue 14
_journal_name_full 'Dalton transactions (Cambridge, England : 2003)'
_journal_page_first 5608
_journal_page_last 5621
_journal_paper_doi 10.1039/d5dt03074a
_journal_volume 55
_journal_year 2026
_chemical_formula_moiety 'C27 H31 Cl2 Fe N7 S2'
_chemical_formula_sum 'C27 H31 Cl2 Fe N7 S2'
_chemical_formula_weight 644.46
_space_group_crystal_system monoclinic
_space_group_IT_number 15
_space_group_name_Hall '-I 2ya'
_space_group_name_H-M_alt 'I 1 2/a 1'
_atom_sites_solution_hydrogens geom
_atom_sites_solution_primary direct
_atom_sites_solution_secondary difmap
_audit_creation_method SHELXL-2018/3
_audit_update_record
;
2026-02-02 deposited with the CCDC.	2026-02-12 downloaded from the CCDC.
;
_cell_angle_alpha 90
_cell_angle_beta 94.09(2)
_cell_angle_gamma 90
_cell_formula_units_Z 4
_cell_length_a 14.919(4)
_cell_length_b 13.594(4)
_cell_length_c 14.602(3)
_cell_measurement_reflns_used 645
_cell_measurement_temperature 130(1)
_cell_measurement_theta_max 19.8840
_cell_measurement_theta_min 2.1390
_cell_volume 2953.9(13)
_computing_cell_refinement 'CrysAlisPro 1.171.43.112a (Rigaku OD, 2024)'
_computing_data_collection 'EXPO (STOE, 1999)'
_computing_data_reduction 'CrysAlisPro 1.171.43.112a (Rigaku OD, 2024)'
_computing_publication_material 'WinGX publication routines (Farrugia, 1999)'
_computing_structure_refinement 'SHELXL-2018/3 (Sheldrick, 2018)'
_computing_structure_solution 'SHELXS-97 (Sheldrick, 2008)'
_diffrn_ambient_environment N~2~
_diffrn_ambient_temperature 130(1)
_diffrn_detector 'Image Plate'
_diffrn_detector_area_resol_mean 6.67
_diffrn_measured_fraction_theta_full 0.999
_diffrn_measured_fraction_theta_max 0.999
_diffrn_measurement_device diffractometer
_diffrn_measurement_device_type STOE
_diffrn_measurement_method '\f scans'
_diffrn_radiation_monochromator graphite
_diffrn_radiation_probe x-ray
_diffrn_radiation_type 'Mo K\a'
_diffrn_radiation_wavelength 0.71073
_diffrn_reflns_av_R_equivalents 0.1709
_diffrn_reflns_av_unetI/netI 0.1325
_diffrn_reflns_Laue_measured_fraction_full 0.999
_diffrn_reflns_Laue_measured_fraction_max 0.999
_diffrn_reflns_limit_h_max 14
_diffrn_reflns_limit_h_min -14
_diffrn_reflns_limit_k_max 13
_diffrn_reflns_limit_k_min -13
_diffrn_reflns_limit_l_max 14
_diffrn_reflns_limit_l_min -14
_diffrn_reflns_number 6245
_diffrn_reflns_point_group_measured_fraction_full 0.999
_diffrn_reflns_point_group_measured_fraction_max 0.999
_diffrn_reflns_theta_full 20.388
_diffrn_reflns_theta_max 20.388
_diffrn_reflns_theta_min 2.029
_diffrn_source 'fine-focus sealed X-ray tube'
_diffrn_source_type 'Enhance (Mo) X-ray Source'
_exptl_absorpt_coefficient_mu 0.864
_exptl_absorpt_correction_T_max 1.00000
_exptl_absorpt_correction_T_min 0.41029
_exptl_absorpt_correction_type multi-scan
_exptl_absorpt_process_details
;
CrysAlisPro 1.171.43.112a (Rigaku Oxford Diffraction, 2024)
Empirical absorption correction using spherical harmonics,
implemented in SCALE3 ABSPACK scaling algorithm.
;
_exptl_crystal_colour green
_exptl_crystal_density_diffrn 1.449
_exptl_crystal_description octahedron
_exptl_crystal_F_000 1336
_exptl_crystal_size_max 0.200
_exptl_crystal_size_mid 0.100
_exptl_crystal_size_min 0.080
_refine_diff_density_max 1.965
_refine_diff_density_min -1.218
_refine_diff_density_rms 0.227
_refine_ls_extinction_method none
_refine_ls_goodness_of_fit_ref 1.010
_refine_ls_hydrogen_treatment constr
_refine_ls_matrix_type full
_refine_ls_number_parameters 179
_refine_ls_number_reflns 1467
_refine_ls_number_restraints 120
_refine_ls_restrained_S_all 0.971
_refine_ls_R_factor_all 0.3148
_refine_ls_R_factor_gt 0.2011
_refine_ls_shift/su_max 0.003
_refine_ls_shift/su_mean 0.000
_refine_ls_structure_factor_coef Fsqd
_refine_ls_weighting_details 'w=1/[\s^2^(Fo^2^)+(0.1716P)^2^+527.1172P] where P=(Fo^2^+2Fc^2^)/3'
_refine_ls_weighting_scheme calc
_refine_ls_wR_factor_gt 0.4073
_refine_ls_wR_factor_ref 0.5202
_reflns_Friedel_coverage 0.000
_reflns_number_gt 720
_reflns_number_total 1467
_reflns_threshold_expression 'I > 2\s(I)'
_cod_data_source_file d5dt03074a2.cif
_cod_data_source_block 2
_cod_depositor_comments 'Adding full bibliography for 7720089--7720090.cif.'
_cod_original_cell_volume 2954.0(13)
_cod_original_sg_symbol_H-M 'I 2/a'
_cod_database_code 7720090
_shelx_shelxl_version_number 2018/3
_shelx_space_group_comment
;
The symmetry employed for this shelxl refinement is uniquely defined
by the following loop, which should always be used as a source of
symmetry information in preference to the above space-group names.
They are only intended as comments.
;
_shelx_estimated_absorpt_t_min 0.846
_shelx_estimated_absorpt_t_max 0.934
_oxdiff_exptl_absorpt_empirical_full_min 0.672
_oxdiff_exptl_absorpt_empirical_full_max 1.715
_oxdiff_exptl_absorpt_empirical_details
;
Empirical correction (ABSPACK) includes:
- Absorption correction using spherical harmonics
- Frame scaling
;

loop_
_space_group_symop_operation_xyz
'x, y, z'
'-x+1/2, y, -z'
'x+1/2, y+1/2, z+1/2'
'-x+1, y+1/2, -z+1/2'
'-x, -y, -z'
'x-1/2, -y, z'
'-x+1/2, -y+1/2, -z+1/2'
'x, -y+1/2, z+1/2'

loop_
_atom_site_label
_atom_site_type_symbol
_atom_site_fract_x
_atom_site_fract_y
_atom_site_fract_z
_atom_site_U_iso_or_equiv
_atom_site_adp_type
_atom_site_occupancy
_atom_site_site_symmetry_order
_atom_site_calc_flag
_atom_site_refinement_flags_posn
_atom_site_refinement_flags_adp
_atom_site_refinement_flags_occupancy
_atom_site_disorder_assembly
_atom_site_disorder_group
Fe1 Fe 0.750000 0.2588(5) 0.500000 0.063(2) Uani 1 2 d S T P . .
Cl1 Cl 0.8963(5) 0.2536(6) 0.4224(5) 0.058(3) Uani 1 1 d . . . . .
S1 S 0.6888(7) 0.4125(7) 0.4092(6) 0.075(3) Uani 1 1 d . . . . .
N1 N 0.6507(18) 0.2646(17) 0.2973(15) 0.057(7) Uani 1 1 d . . . . .
H1 H 0.627800 0.240231 0.244960 0.068 Uiso 1 1 calc R U . . .
N2 N 0.6803(16) 0.2025(18) 0.3644(15) 0.050(6) Uani 1 1 d . . . . .
N3 N 0.750000 0.093(2) 0.500000 0.054(9) Uani 1 2 d S T P . .
N4 N 0.6237(18) 0.4162(19) 0.2335(17) 0.066(8) Uani 1 1 d . . . . .
H4 H 0.607940 0.377804 0.186511 0.079 Uiso 1 1 calc R U . . .
C1 C 0.628(3) 0.853(3) 0.058(3) 0.099(12) Uani 1 1 d . . . . .
H1A H 0.687557 0.827356 0.077503 0.148 Uiso 1 1 calc R U . . .
H1B H 0.629769 0.925003 0.056603 0.148 Uiso 1 1 calc R U . . .
H1C H 0.609494 0.828094 -0.003566 0.148 Uiso 1 1 calc R U . . .
C2 C 0.560(2) 0.819(2) 0.1257(18) 0.060(8) Uani 1 1 d . . . . .
H2A H 0.564928 0.861700 0.180856 0.072 Uiso 1 1 calc R U . . .
H2B H 0.498209 0.825404 0.096693 0.072 Uiso 1 1 calc R U . . .
C3 C 0.634(2) 0.592(3) 0.268(2) 0.073(10) Uani 1 1 d . . . . .
H3 H 0.662154 0.580900 0.327575 0.088 Uiso 1 1 calc R U . . .
C4 C 0.618(2) 0.684(3) 0.239(2) 0.070(10) Uani 1 1 d . . . . .
H4A H 0.635910 0.735624 0.280621 0.084 Uiso 1 1 calc R U . . .
C5 C 0.578(2) 0.710(2) 0.154(2) 0.059(8) Uani 1 1 d . . . . .
C6 C 0.551(2) 0.632(2) 0.0982(18) 0.059(8) Uani 1 1 d . . . . .
H6 H 0.520555 0.645327 0.040170 0.071 Uiso 1 1 calc R U . . .
C7 C 0.569(2) 0.532(2) 0.1256(19) 0.060(8) Uani 1 1 d . . . . .
H7 H 0.552324 0.479478 0.085192 0.072 Uiso 1 1 calc R U . . .
C8 C 0.610(2) 0.514(2) 0.2117(18) 0.051(8) Uani 1 1 d . . . . .
C9 C 0.655(2) 0.363(2) 0.308(2) 0.054(8) Uani 1 1 d . . . . .
C10 C 0.628(2) 0.066(2) 0.265(2) 0.068(10) Uani 1 1 d . . . . .
H10A H 0.628322 -0.006400 0.268038 0.101 Uiso 1 1 calc R U . . .
H10B H 0.566482 0.089591 0.256261 0.101 Uiso 1 1 calc R U . . .
H10C H 0.662035 0.086786 0.213012 0.101 Uiso 1 1 calc R U . . .
C11 C 0.673(2) 0.107(2) 0.354(2) 0.058(7) Uani 1 1 d . . . . .
C12 C 0.7039(19) 0.052(2) 0.4257(19) 0.044(6) Uani 1 1 d . . . . .
C13 C 0.712(2) -0.053(2) 0.4254(18) 0.050(8) Uani 1 1 d . . . . .
H13 H 0.689406 -0.087634 0.371732 0.060 Uiso 1 1 calc R U . . .
C14 C 0.750000 -0.109(3) 0.500000 0.061(12) Uani 1 2 d S T P . .
H14 H 0.750001 -0.179240 0.500000 0.073 Uiso 1 2 calc R U P . .

loop_
_atom_site_aniso_label
_atom_site_aniso_U_11
_atom_site_aniso_U_22
_atom_site_aniso_U_33
_atom_site_aniso_U_23
_atom_site_aniso_U_13
_atom_site_aniso_U_12
Fe1 0.082(5) 0.062(5) 0.042(4) 0.000 -0.013(3) 0.000
Cl1 0.073(6) 0.068(6) 0.032(4) -0.004(4) -0.007(4) -0.003(5)
S1 0.103(8) 0.060(6) 0.059(6) 0.006(5) -0.023(5) 0.014(5)
N1 0.10(2) 0.041(9) 0.024(11) 0.000(8) -0.013(12) -0.008(11)
N2 0.069(17) 0.056(9) 0.023(11) 0.005(8) -0.010(11) -0.005(11)
N3 0.08(2) 0.009(14) 0.067(16) 0.000 -0.010(15) 0.000
N4 0.085(19) 0.053(10) 0.055(14) 0.012(10) -0.023(13) -0.003(12)
C1 0.11(3) 0.10(3) 0.09(3) 0.01(2) 0.01(2) -0.01(2)
C2 0.07(2) 0.078(13) 0.025(15) -0.018(11) -0.025(12) -0.001(14)
C3 0.11(3) 0.066(12) 0.041(15) -0.010(10) -0.031(16) -0.008(14)
C4 0.10(3) 0.063(12) 0.042(13) -0.008(11) -0.026(15) -0.015(15)
C5 0.06(2) 0.083(12) 0.032(12) -0.005(9) -0.001(12) 0.004(12)
C6 0.08(2) 0.077(12) 0.020(13) 0.009(9) -0.014(13) 0.005(13)
C7 0.08(2) 0.071(12) 0.027(11) 0.007(10) -0.011(12) -0.008(14)
C8 0.07(2) 0.051(10) 0.028(11) 0.001(8) -0.010(12) 0.000(12)
C9 0.07(2) 0.039(9) 0.051(15) 0.003(10) -0.011(14) 0.003(12)
C10 0.09(2) 0.049(19) 0.065(15) -0.013(14) -0.012(15) 0.021(17)
C11 0.071(19) 0.053(9) 0.051(12) 0.000(9) 0.010(12) -0.010(12)
C12 0.041(16) 0.053(10) 0.041(12) -0.003(8) 0.025(10) -0.010(11)
C13 0.07(2) 0.052(10) 0.026(13) -0.012(9) -0.007(13) -0.003(12)
C14 0.09(3) 0.057(18) 0.037(18) 0.000 -0.006(18) 0.000

loop_
_atom_type_symbol
_atom_type_description
_atom_type_scat_dispersion_real
_atom_type_scat_dispersion_imag
_atom_type_scat_source
C C 0.0033 0.0016 'International Tables Vol C Tables 4.2.6.8 and 6.1.1.4'
H H 0.0000 0.0000 'International Tables Vol C Tables 4.2.6.8 and 6.1.1.4'
N N 0.0061 0.0033 'International Tables Vol C Tables 4.2.6.8 and 6.1.1.4'
S S 0.1246 0.1234 'International Tables Vol C Tables 4.2.6.8 and 6.1.1.4'
Cl Cl 0.1484 0.1585 'International Tables Vol C Tables 4.2.6.8 and 6.1.1.4'
Fe Fe 0.3463 0.8444 'International Tables Vol C Tables 4.2.6.8 and 6.1.1.4'

loop_
_geom_angle_atom_site_label_1
_geom_angle_atom_site_label_2
_geom_angle_atom_site_label_3
_geom_angle
_geom_angle_site_symmetry_1
_geom_angle_site_symmetry_3
_geom_angle_publ_flag
N3 Fe1 N2 70.6(6) . . ?
N3 Fe1 N2 70.6(6) . 2_656 ?
N2 Fe1 N2 141.1(13) . 2_656 ?
N3 Fe1 Cl1 88.4(2) . 2_656 ?
N2 Fe1 Cl1 91.4(6) . 2_656 ?
N2 Fe1 Cl1 87.5(6) 2_656 2_656 ?
N3 Fe1 Cl1 88.4(2) . . ?
N2 Fe1 Cl1 87.5(6) . . ?
N2 Fe1 Cl1 91.4(6) 2_656 . ?
Cl1 Fe1 Cl1 176.8(5) 2_656 . ?
N3 Fe1 S1 143.3(2) . 2_656 ?
N2 Fe1 S1 145.7(7) . 2_656 ?
N2 Fe1 S1 73.0(6) 2_656 2_656 ?
Cl1 Fe1 S1 94.4(3) 2_656 2_656 ?
Cl1 Fe1 S1 88.2(3) . 2_656 ?
N3 Fe1 S1 143.3(2) . . ?
N2 Fe1 S1 73.0(6) . . ?
N2 Fe1 S1 145.7(7) 2_656 . ?
Cl1 Fe1 S1 88.2(3) 2_656 . ?
Cl1 Fe1 S1 94.4(3) . . ?
S1 Fe1 S1 73.3(4) 2_656 . ?
C9 S1 Fe1 101.8(11) . . ?
N2 N1 C9 122(2) . . ?
N2 N1 H1 118.9 . . ?
C9 N1 H1 118.9 . . ?
C11 N2 N1 121(2) . . ?
C11 N2 Fe1 117(2) . . ?
N1 N2 Fe1 121.5(18) . . ?
C12 N3 C12 132(3) 2_656 . ?
C12 N3 Fe1 114.0(17) 2_656 . ?
C12 N3 Fe1 114.0(17) . . ?
C8 N4 C9 137(3) . . ?
C8 N4 H4 111.4 . . ?
C9 N4 H4 111.4 . . ?
C2 C1 H1A 109.5 . . ?
C2 C1 H1B 109.5 . . ?
H1A C1 H1B 109.5 . . ?
C2 C1 H1C 109.5 . . ?
H1A C1 H1C 109.5 . . ?
H1B C1 H1C 109.5 . . ?
C5 C2 C1 110(3) . . ?
C5 C2 H2A 109.6 . . ?
C1 C2 H2A 109.6 . . ?
C5 C2 H2B 109.6 . . ?
C1 C2 H2B 109.6 . . ?
H2A C2 H2B 108.1 . . ?
C4 C3 C8 120(3) . . ?
C4 C3 H3 119.9 . . ?
C8 C3 H3 119.9 . . ?
C3 C4 C5 125(3) . . ?
C3 C4 H4A 117.3 . . ?
C5 C4 H4A 117.3 . . ?
C6 C5 C4 115(3) . . ?
C6 C5 C2 122(3) . . ?
C4 C5 C2 123(3) . . ?
C5 C6 C7 121(3) . . ?
C5 C6 H6 119.4 . . ?
C7 C6 H6 119.4 . . ?
C8 C7 C6 119(3) . . ?
C8 C7 H7 120.5 . . ?
C6 C7 H7 120.5 . . ?
N4 C8 C3 125(3) . . ?
N4 C8 C7 116(3) . . ?
C3 C8 C7 119(3) . . ?
N1 C9 N4 115(3) . . ?
N1 C9 S1 120(2) . . ?
N4 C9 S1 124(2) . . ?
C11 C10 H10A 109.5 . . ?
C11 C10 H10B 109.5 . . ?
H10A C10 H10B 109.5 . . ?
C11 C10 H10C 109.5 . . ?
H10A C10 H10C 109.5 . . ?
H10B C10 H10C 109.5 . . ?
N2 C11 C12 116(3) . . ?
N2 C11 C10 120(3) . . ?
C12 C11 C10 124(3) . . ?
N3 C12 C11 121(3) . . ?
N3 C12 C13 112(3) . . ?
C11 C12 C13 125(3) . . ?
C12 C13 C14 124(3) . . ?
C12 C13 H13 118.0 . . ?
C14 C13 H13 118.0 . . ?
C13 C14 C13 115(4) . 2_656 ?
C13 C14 H14 122.5 . . ?
C13 C14 H14 122.5 2_656 . ?

loop_
_geom_bond_atom_site_label_1
_geom_bond_atom_site_label_2
_geom_bond_distance
_geom_bond_site_symmetry_2
_geom_bond_publ_flag
Fe1 N3 2.26(3) . ?
Fe1 N2 2.30(2) . ?
Fe1 N2 2.30(2) 2_656 ?
Fe1 Cl1 2.531(8) 2_656 ?
Fe1 Cl1 2.531(8) . ?
Fe1 S1 2.604(10) 2_656 ?
Fe1 S1 2.604(10) . ?
S1 C9 1.67(3) . ?
N1 N2 1.34(3) . ?
N1 C9 1.35(3) . ?
N1 H1 0.8800 . ?
N2 C11 1.30(4) . ?
N3 C12 1.36(3) 2_656 ?
N3 C12 1.36(3) . ?
N4 C8 1.38(4) . ?
N4 C9 1.35(3) . ?
N4 H4 0.8800 . ?
C1 C2 1.54(4) . ?
C1 H1A 0.9800 . ?
C1 H1B 0.9800 . ?
C1 H1C 0.9800 . ?
C2 C5 1.56(4) . ?
C2 H2A 0.9900 . ?
C2 H2B 0.9900 . ?
C3 C4 1.33(4) . ?
C3 C8 1.38(4) . ?
C3 H3 0.9500 . ?
C4 C5 1.39(4) . ?
C4 H4A 0.9500 . ?
C5 C6 1.38(4) . ?
C6 C7 1.44(4) . ?
C6 H6 0.9500 . ?
C7 C8 1.38(4) . ?
C7 H7 0.9500 . ?
C10 C11 1.53(4) . ?
C10 H10A 0.9800 . ?
C10 H10B 0.9800 . ?
C10 H10C 0.9800 . ?
C11 C12 1.34(4) . ?
C12 C13 1.44(4) . ?
C13 C14 1.42(4) . ?
C13 H13 0.9500 . ?
C14 H14 0.9500 . ?

loop_
_geom_hbond_atom_site_label_D
_geom_hbond_atom_site_label_H
_geom_hbond_atom_site_label_A
_geom_hbond_distance_DH
_geom_hbond_distance_HA
_geom_hbond_distance_DA
_geom_hbond_angle_DHA
_geom_hbond_site_symmetry_A
_geom_hbond_publ_flag
N1 H1 Cl1 0.88 2.45 3.25(2) 151.1 7_655 yes
N4 H4 Cl1 0.88 2.39 3.24(3) 162.7 7_655 yes
C3 H3 S1 0.95 2.60 3.26(4) 127.4 . yes
C6 H6 Cl1 0.95 2.85 3.71(3) 152.4 3_454 yes
C10 H10C S1 0.98 2.95 3.87(4) 156.5 7_655 yes
